data_4309808
loop_
_publ_author_name
'Malcolm H. Chisholm'
'Judith C. Gallucci'
'Khamphee Phomphrai'

_publ_contact_author_name 'Malcolm H. Chisholm'
_publ_section_title
;
Comparative Study of the Coordination Chemistry and Lactide Polymerization
of Alkoxide and Amide Complexes of Zinc and Magnesium with a \b-Diiminato
Ligand Bearing Ether Substituents
;
_journal_name_full 'Inorganic Chemistry'
_journal_page_first 8004
_journal_page_last 8010
_journal_paper_doi 10.1021/ic048363d
_journal_volume 44
_journal_year 2005
_chemical_formula_moiety 'C25 H39 Mg N3 O2 Si2'
_chemical_formula_sum 'C25 H39 Mg N3 O2 Si2'
_chemical_formula_weight 494.08
_chemical_name_systematic
;
?
;
_space_group_IT_number 14
_symmetry_cell_setting monoclinic
_symmetry_space_group_name_Hall '-P 2ybc'
_symmetry_space_group_name_H-M 'P 1 21/c 1'
_atom_sites_solution_hydrogens geom
_atom_sites_solution_primary direct
_atom_sites_solution_secondary difmap
_audit_creation_method SHELXL-93
_cell_angle_alpha 90.00
_cell_angle_beta 90.19(1)
_cell_angle_gamma 90.00
_cell_formula_units_Z 4
_cell_length_a 10.507(1)
_cell_length_b 23.713(2)
_cell_length_c 11.334(1)
_cell_measurement_temperature 200(2)
_cell_volume 2823.9(4)
_computing_cell_refinement 'DENZO (Otwinowski & Minor, 1997)'
_computing_data_collection 'COLLECT (Nonius, 1999)'
_computing_data_reduction 'DENZO (Otwinowski & Minor, 1997)'
_computing_structure_refinement 'SHELXL-93 (Sheldrick, 1993)'
_computing_structure_solution 'SHELXS-86 (Sheldrick, 1990)'
_diffrn_ambient_temperature 200(2)
_diffrn_measurement_device 'Nonius Kappa CCD'
_diffrn_measurement_method 'phi and omega scans'
_diffrn_radiation_monochromator graphite
_diffrn_radiation_source 'fine-focus sealed tube'
_diffrn_radiation_type MoK\a
_diffrn_radiation_wavelength 0.71073
_diffrn_reflns_av_R_equivalents 0.039
_diffrn_reflns_av_sigmaI/netI 0.0337
_diffrn_reflns_limit_h_max 13
_diffrn_reflns_limit_h_min -13
_diffrn_reflns_limit_k_max 30
_diffrn_reflns_limit_k_min -30
_diffrn_reflns_limit_l_max 14
_diffrn_reflns_limit_l_min -14
_diffrn_reflns_number 45638
_diffrn_reflns_theta_max 27.47
_diffrn_reflns_theta_min 2.12
_exptl_absorpt_coefficient_mu 0.173
_exptl_absorpt_correction_type none
_exptl_crystal_colour yellow
_exptl_crystal_density_diffrn 1.162
_exptl_crystal_description plate
_exptl_crystal_F_000 1064
_exptl_crystal_size_max 0.31
_exptl_crystal_size_mid 0.23
_exptl_crystal_size_min 0.08
_refine_diff_density_max 0.228
_refine_diff_density_min -0.212
_refine_ls_extinction_method none
_refine_ls_goodness_of_fit_all 1.033
_refine_ls_goodness_of_fit_ref 1.113
_refine_ls_hydrogen_treatment refxyz
_refine_ls_matrix_type full
_refine_ls_number_parameters 415
_refine_ls_number_reflns 6474
_refine_ls_number_restraints 0
_refine_ls_restrained_S_all 1.034
_refine_ls_restrained_S_obs 1.113
_refine_ls_R_factor_all 0.0656
_refine_ls_R_factor_gt 0.0413
_refine_ls_shift/su_max -0.073
_refine_ls_shift/su_mean 0.002
_refine_ls_structure_factor_coef Fsqd
_refine_ls_weighting_details 'w=1/[\s^2^(Fo^2^)+(0.0670P)^2^+0.3638P] where P=(Fo^2^+2Fc^2^)/3'
_refine_ls_weighting_scheme calc
_refine_ls_wR_factor_all 0.1207
_refine_ls_wR_factor_ref 0.1086
_reflns_number_gt 4635
_reflns_number_total 6475
_reflns_threshold_expression >2sigma(I)
_cod_data_source_file ic048363dsi20041207_013531_2.cif
_cod_data_source_block Chisholm_1096
_cod_original_sg_symbol_H-M 'P 21/c '
_cod_database_code 4309808

loop_
_symmetry_equiv_pos_as_xyz
'x, y, z'
'-x, y+1/2, -z+1/2'
'-x, -y, -z'
'x, -y-1/2, z-1/2'

loop_
_atom_site_aniso_label
_atom_site_aniso_U_11
_atom_site_aniso_U_22
_atom_site_aniso_U_33
_atom_site_aniso_U_23
_atom_site_aniso_U_13
_atom_site_aniso_U_12
Si1 0.0661(4) 0.0448(3) 0.0284(2) 0.0035(2) 0.0013(2) 0.0140(2)
Si2 0.0612(4) 0.0632(4) 0.0369(3) 0.0090(2) 0.0045(2) -0.0270(3)
Mg 0.0292(3) 0.0317(3) 0.0251(3) -0.0012(2) 0.0001(2) -0.0007(2)
O1 0.0348(6) 0.0392(6) 0.0313(5) -0.0065(5) -0.0029(5) 0.0071(5)
O2 0.0373(6) 0.0411(7) 0.0366(6) -0.0132(5) -0.0008(5) 0.0007(5)
N1 0.0470(8) 0.0412(8) 0.0278(7) 0.0052(6) 0.0003(6) -0.0037(7)
N2 0.0329(7) 0.0289(7) 0.0273(6) -0.0004(5) 0.0007(5) -0.0039(5)
N3 0.0275(6) 0.0320(7) 0.0307(6) -0.0010(5) -0.0013(5) -0.0015(5)
C1 0.0440(9) 0.0273(8) 0.0272(7) -0.0008(6) 0.0044(7) -0.0046(7)
C2 0.0417(9) 0.0298(9) 0.0341(8) -0.0004(7) 0.0081(7) 0.0062(7)
C3 0.0319(8) 0.0346(9) 0.0309(8) 0.0050(7) 0.0037(6) 0.0046(7)
C4 0.0594(12) 0.0389(11) 0.0543(12) -0.0134(9) -0.0026(10) -0.0016(9)
C5 0.0342(9) 0.0477(12) 0.0617(12) 0.0058(10) 0.0044(9) 0.0063(8)
C6 0.0315(8) 0.0353(8) 0.0275(7) 0.0048(6) 0.0010(6) -0.0097(7)
C7 0.0497(11) 0.0451(11) 0.0401(9) -0.0030(8) -0.0083(8) -0.0088(9)
C8 0.0473(11) 0.0640(13) 0.0385(9) 0.0043(9) -0.0130(8) -0.0205(10)
C9 0.0290(9) 0.0699(14) 0.0403(9) 0.0147(9) -0.0040(7) -0.0080(9)
C10 0.0304(9) 0.0578(12) 0.0363(9) 0.0056(8) 0.0043(7) 0.0017(8)
C11 0.0285(8) 0.0421(9) 0.0261(7) 0.0036(7) 0.0024(6) -0.0067(7)
C12 0.0516(12) 0.0479(12) 0.0504(11) -0.0134(9) -0.0070(9) 0.0165(9)
C13 0.0280(8) 0.0327(8) 0.0391(8) 0.0032(7) -0.0088(6) -0.0003(6)
C14 0.0341(9) 0.0449(11) 0.0532(11) 0.0064(9) -0.0059(8) -0.0060(8)
C15 0.0426(11) 0.0479(12) 0.0736(14) 0.0161(11) -0.0173(10) -0.0128(9)
C16 0.0524(12) 0.0326(10) 0.083(2) 0.0013(10) -0.0266(11) -0.0088(9)
C17 0.0492(11) 0.0368(10) 0.0596(12) -0.0102(9) -0.0201(9) 0.0044(8)
C18 0.0333(8) 0.0339(9) 0.0427(9) -0.0014(7) -0.0129(7) 0.0009(7)
C19 0.0553(12) 0.0585(13) 0.0449(10) -0.0257(10) 0.0011(9) 0.0088(10)
C20 0.0607(13) 0.0633(14) 0.0439(11) 0.0010(10) -0.0096(10) 0.0226(11)
C21 0.088(2) 0.093(2) 0.0299(10) -0.0002(11) -0.0049(11) 0.032(2)
C22 0.116(2) 0.0490(14) 0.073(2) 0.0127(12) 0.016(2) 0.0178(14)
C23 0.0425(12) 0.129(3) 0.078(2) 0.029(2) 0.0001(12) -0.0182(14)
C24 0.086(2) 0.156(4) 0.081(2) 0.062(2) 0.016(2) -0.028(2)
C25 0.129(3) 0.114(3) 0.097(2) -0.034(2) 0.024(2) -0.084(2)

loop_
_atom_site_label
_atom_site_type_symbol
_atom_site_fract_x
_atom_site_fract_y
_atom_site_fract_z
_atom_site_U_iso_or_equiv
_atom_site_thermal_displace_type
_atom_site_occupancy
_atom_site_calc_flag
_atom_site_refinement_flags
_atom_site_disorder_group
Si1 Si 0.36007(5) 0.58123(2) 0.84684(4) 0.0464(2) Uani 1 d . .
Si2 Si 0.09695(6) 0.58793(3) 0.75353(5) 0.0537(2) Uani 1 d . .
Mg Mg 0.31561(5) 0.65583(2) 0.61378(4) 0.02865(14) Uani 1 d . .
O1 O 0.17217(10) 0.70812(5) 0.53822(9) 0.0351(3) Uani 1 d . .
O2 O 0.39226(10) 0.72537(5) 0.71186(9) 0.0383(3) Uani 1 d . .
N1 N 0.25155(13) 0.61020(6) 0.75218(11) 0.0386(3) Uani 1 d . .
N2 N 0.27730(12) 0.62046(5) 0.44817(11) 0.0297(3) Uani 1 d . .
N3 N 0.49626(11) 0.66943(5) 0.54415(11) 0.0300(3) Uani 1 d . .
C1 C 0.3555(2) 0.57912(6) 0.41488(13) 0.0328(4) Uani 1 d . .
C2 C 0.4836(2) 0.57952(7) 0.45103(14) 0.0352(4) Uani 1 d . .
H2 H 0.5334(17) 0.5480(8) 0.4267(15) 0.042 Uiso 1 d . .
C3 C 0.55397(14) 0.62468(7) 0.49855(13) 0.0325(3) Uani 1 d . .
C4 C 0.3164(2) 0.52956(9) 0.3394(2) 0.0509(5) Uani 1 d . .
H4A H 0.3826(23) 0.4972(11) 0.3495(20) 0.076 Uiso 1 d . .
H4B H 0.3157(22) 0.5402(10) 0.2575(23) 0.076 Uiso 1 d . .
H4C H 0.2308(24) 0.5170(10) 0.3536(21) 0.076 Uiso 1 d . .
C5 C 0.6974(2) 0.61799(9) 0.4984(2) 0.0479(5) Uani 1 d . .
H5A H 0.7311(21) 0.6309(10) 0.4257(22) 0.072 Uiso 1 d . .
H5B H 0.7213(21) 0.5791(11) 0.5082(20) 0.072 Uiso 1 d . .
H5C H 0.7379(21) 0.6405(10) 0.5638(21) 0.072 Uiso 1 d . .
C6 C 0.16147(14) 0.63539(7) 0.39527(13) 0.0314(3) Uani 1 d . .
C7 C 0.0984(2) 0.61226(9) 0.2977(2) 0.0450(4) Uani 1 d . .
H7 H 0.1314(20) 0.5828(9) 0.2621(18) 0.054 Uiso 1 d . .
C8 C -0.0140(2) 0.63549(9) 0.2542(2) 0.0500(5) Uani 1 d . .
H8 H -0.0548(19) 0.6178(9) 0.1885(19) 0.060 Uiso 1 d . .
C9 C -0.0663(2) 0.68229(9) 0.3048(2) 0.0464(5) Uani 1 d . .
H9 H -0.1450(19) 0.6989(8) 0.2724(18) 0.056 Uiso 1 d . .
C10 C -0.0064(2) 0.70725(9) 0.40085(15) 0.0415(4) Uani 1 d . .
H10 H -0.0395(19) 0.7407(9) 0.4318(17) 0.050 Uiso 1 d . .
C11 C 0.10493(14) 0.68423(7) 0.44378(13) 0.0322(3) Uani 1 d . .
C12 C 0.1276(2) 0.76206(9) 0.5804(2) 0.0500(5) Uani 1 d . .
H12A H 0.1872(23) 0.7746(10) 0.6356(21) 0.075 Uiso 1 d . .
H12B H 0.0427(25) 0.7554(10) 0.6129(20) 0.075 Uiso 1 d . .
H12C H 0.1313(21) 0.7916(10) 0.5127(21) 0.075 Uiso 1 d . .
C13 C 0.55730(14) 0.72025(7) 0.57339(14) 0.0333(4) Uani 1 d . .
C14 C 0.6575(2) 0.74628(8) 0.5137(2) 0.0440(4) Uani 1 d . .
H14 H 0.6881(19) 0.7296(8) 0.4492(18) 0.053 Uiso 1 d . .
C15 C 0.6993(2) 0.79957(9) 0.5467(2) 0.0547(5) Uani 1 d . .
H15 H 0.7659(21) 0.8172(9) 0.4962(18) 0.066 Uiso 1 d . .
C16 C 0.6429(2) 0.82797(9) 0.6376(2) 0.0560(6) Uani 1 d . .
H16 H 0.6685(20) 0.8649(10) 0.6582(19) 0.067 Uiso 1 d . .
C17 C 0.5419(2) 0.80397(8) 0.6977(2) 0.0486(5) Uani 1 d . .
H17 H 0.4989(19) 0.8231(9) 0.7552(18) 0.058 Uiso 1 d . .
C18 C 0.4990(2) 0.75136(7) 0.66416(15) 0.0367(4) Uani 1 d . .
C19 C 0.3504(2) 0.74354(11) 0.8269(2) 0.0529(5) Uani 1 d . .
H19A H 0.2787(24) 0.7163(11) 0.8428(21) 0.079 Uiso 1 d . .
H19B H 0.3267(23) 0.7829(11) 0.8211(21) 0.079 Uiso 1 d . .
H19C H 0.4196(25) 0.7382(10) 0.8775(21) 0.079 Uiso 1 d . .
C20 C 0.5269(2) 0.60302(11) 0.8120(2) 0.0560(5) Uani 1 d . .
H20A H 0.5876(23) 0.5850(10) 0.8702(22) 0.084 Uiso 1 d . .
H20B H 0.5392(23) 0.6430(12) 0.8227(22) 0.084 Uiso 1 d . .
H20C H 0.5552(23) 0.5901(10) 0.7346(25) 0.084 Uiso 1 d . .
C21 C 0.3365(3) 0.60272(13) 1.0050(2) 0.0704(7) Uani 1 d . .
H21A H 0.3953(29) 0.5840(12) 1.0530(27) 0.106 Uiso 1 d . .
H21B H 0.2632(31) 0.5886(13) 1.0282(27) 0.106 Uiso 1 d . .
H21C H 0.3439(28) 0.6447(14) 1.0178(26) 0.106 Uiso 1 d . .
C22 C 0.3620(3) 0.50186(11) 0.8453(3) 0.0794(8) Uani 1 d . .
H22A H 0.2788(32) 0.4866(14) 0.8710(28) 0.119 Uiso 1 d . .
H22B H 0.4254(31) 0.4871(14) 0.8887(29) 0.119 Uiso 1 d . .
H22C H 0.3721(29) 0.4873(14) 0.7640(32) 0.119 Uiso 1 d . .
C23 C -0.0191(2) 0.64729(15) 0.7249(3) 0.0832(9) Uani 1 d . .
H23A H -0.0995(32) 0.6349(14) 0.7518(29) 0.125 Uiso 1 d . .
H23B H -0.0237(29) 0.6630(14) 0.6376(30) 0.125 Uiso 1 d . .
H23C H 0.0001(31) 0.6703(14) 0.7989(31) 0.125 Uiso 1 d . .
C24 C 0.0397(3) 0.5582(2) 0.8973(3) 0.1077(13) Uani 1 d . .
H24A H -0.0423(39) 0.5466(18) 0.8743(35) 0.162 Uiso 1 d . .
H24B H 0.0420(39) 0.5870(18) 0.9560(37) 0.162 Uiso 1 d . .
H24C H 0.0872(37) 0.5242(18) 0.9214(38) 0.162 Uiso 1 d . .
C25 C 0.0642(4) 0.5348(2) 0.6369(3) 0.1132(13) Uani 1 d . .
H25A H -0.0155(42) 0.5185(19) 0.6403(35) 0.170 Uiso 1 d . .
H25B H 0.1314(39) 0.5015(19) 0.6497(36) 0.170 Uiso 1 d . .
H25C H 0.0909(40) 0.5459(18) 0.5565(40) 0.170 Uiso 1 d . .

loop_
_atom_type_symbol
_atom_type_description
_atom_type_scat_dispersion_real
_atom_type_scat_dispersion_imag
_atom_type_scat_source
C C 0.0033 0.0016 'International Tables Vol C Tables 4.2.6.8 and 6.1.1.4'
H H 0.0000 0.0000 'International Tables Vol C Tables 4.2.6.8 and 6.1.1.4'
Mg Mg 0.0486 0.0363 'International Tables Vol C Tables 4.2.6.8 and 6.1.1.4'
N N 0.0061 0.0033 'International Tables Vol C Tables 4.2.6.8 and 6.1.1.4'
O O 0.0106 0.0060 'International Tables Vol C Tables 4.2.6.8 and 6.1.1.4'
Si Si 0.0817 0.0704 'International Tables Vol C Tables 4.2.6.8 and 6.1.1.4'

loop_
_geom_angle_atom_site_label_1
_geom_angle_atom_site_label_2
_geom_angle_atom_site_label_3
_geom_angle
_geom_angle_site_symmetry_1
_geom_angle_site_symmetry_3
_geom_angle_publ_flag
N1 Si1 C20 112.36(8) . . ?
N1 Si1 C21 113.60(10) . . ?
C20 Si1 C21 104.63(12) . . ?
N1 Si1 C22 113.80(12) . . ?
C20 Si1 C22 105.32(13) . . ?
C21 Si1 C22 106.33(13) . . ?
N1 Si2 C25 112.16(13) . . ?
N1 Si2 C24 115.56(12) . . ?
C25 Si2 C24 107.7(2) . . ?
N1 Si2 C23 112.40(10) . . ?
C25 Si2 C23 105.4(2) . . ?
C24 Si2 C23 102.8(2) . . ?
N1 Mg N3 133.04(6) . . ?
N1 Mg N2 114.68(6) . . ?
N3 Mg N2 83.98(5) . . ?
N1 Mg O1 112.74(5) . . ?
N3 Mg O1 113.71(5) . . ?
N2 Mg O1 74.87(5) . . ?
N1 Mg O2 97.74(5) . . ?
N3 Mg O2 74.71(5) . . ?
N2 Mg O2 147.52(5) . . ?
O1 Mg O2 91.42(5) . . ?
C11 O1 C12 116.61(13) . . ?
C11 O1 Mg 115.25(9) . . ?
C12 O1 Mg 127.78(10) . . ?
C18 O2 C19 117.86(14) . . ?
C18 O2 Mg 116.19(9) . . ?
C19 O2 Mg 125.66(12) . . ?
Si1 N1 Si2 120.20(8) . . ?
Si1 N1 Mg 118.64(8) . . ?
Si2 N1 Mg 119.42(7) . . ?
C1 N2 C6 126.86(13) . . ?
C1 N2 Mg 115.53(10) . . ?
C6 N2 Mg 116.54(10) . . ?
C3 N3 C13 124.67(13) . . ?
C3 N3 Mg 116.21(10) . . ?
C13 N3 Mg 117.35(10) . . ?
N2 C1 C2 120.18(14) . . ?
N2 C1 C4 124.4(2) . . ?
C2 C1 C4 115.4(2) . . ?
C1 C2 C3 128.16(15) . . ?
C1 C2 H2 115.9(11) . . ?
C3 C2 H2 114.7(11) . . ?
N3 C3 C2 121.13(14) . . ?
N3 C3 C5 122.7(2) . . ?
C2 C3 C5 116.2(2) . . ?
C1 C4 H4A 109.3(13) . . ?
C1 C4 H4B 110.1(14) . . ?
H4A C4 H4B 107.6(19) . . ?
C1 C4 H4C 113.5(14) . . ?
H4A C4 H4C 112.2(19) . . ?
H4B C4 H4C 103.8(19) . . ?
C3 C5 H5A 109.9(14) . . ?
C3 C5 H5B 111.0(14) . . ?
H5A C5 H5B 108.2(19) . . ?
C3 C5 H5C 111.2(13) . . ?
H5A C5 H5C 108.1(19) . . ?
H5B C5 H5C 108.3(18) . . ?
C7 C6 N2 130.4(2) . . ?
C7 C6 C11 115.47(15) . . ?
N2 C6 C11 113.97(13) . . ?
C8 C7 C6 121.6(2) . . ?
C8 C7 H7 119.2(14) . . ?
C6 C7 H7 119.2(14) . . ?
C9 C8 C7 121.0(2) . . ?
C9 C8 H8 120.3(12) . . ?
C7 C8 H8 118.7(12) . . ?
C8 C9 C10 119.6(2) . . ?
C8 C9 H9 120.4(12) . . ?
C10 C9 H9 119.9(12) . . ?
C11 C10 C9 119.3(2) . . ?
C11 C10 H10 121.3(12) . . ?
C9 C10 H10 119.2(12) . . ?
C10 C11 O1 122.4(2) . . ?
C10 C11 C6 122.99(15) . . ?
O1 C11 C6 114.65(13) . . ?
O1 C12 H12A 106.7(15) . . ?
O1 C12 H12B 106.1(14) . . ?
H12A C12 H12B 114.1(19) . . ?
O1 C12 H12C 109.9(12) . . ?
H12A C12 H12C 104.7(19) . . ?
H12B C12 H12C 115.1(19) . . ?
C14 C13 N3 127.5(2) . . ?
C14 C13 C18 116.9(2) . . ?
N3 C13 C18 115.01(14) . . ?
C15 C14 C13 120.6(2) . . ?
C15 C14 H14 120.7(13) . . ?
C13 C14 H14 118.3(13) . . ?
C16 C15 C14 120.9(2) . . ?
C16 C15 H15 122.2(13) . . ?
C14 C15 H15 116.6(13) . . ?
C15 C16 C17 120.2(2) . . ?
C15 C16 H16 121.3(13) . . ?
C17 C16 H16 118.5(13) . . ?
C18 C17 C16 119.1(2) . . ?
C18 C17 H17 118.9(14) . . ?
C16 C17 H17 121.9(14) . . ?
C17 C18 O2 123.8(2) . . ?
C17 C18 C13 122.2(2) . . ?
O2 C18 C13 113.89(14) . . ?
O2 C19 H19A 101.5(14) . . ?
O2 C19 H19B 107.7(15) . . ?
H19A C19 H19B 116.0(20) . . ?
O2 C19 H19C 106.0(15) . . ?
H19A C19 H19C 112.6(21) . . ?
H19B C19 H19C 111.9(21) . . ?
Si1 C20 H20A 109.6(14) . . ?
Si1 C20 H20B 111.7(15) . . ?
H20A C20 H20B 104.5(20) . . ?
Si1 C20 H20C 113.1(15) . . ?
H20A C20 H20C 105.1(19) . . ?
H20B C20 H20C 112.3(22) . . ?
Si1 C21 H21A 109.7(18) . . ?
Si1 C21 H21B 107.3(21) . . ?
H21A C21 H21B 102.9(26) . . ?
Si1 C21 H21C 113.2(17) . . ?
H21A C21 H21C 109.6(24) . . ?
H21B C21 H21C 113.6(28) . . ?
Si1 C22 H22A 110.7(20) . . ?
Si1 C22 H22B 113.1(22) . . ?
H22A C22 H22B 110.5(28) . . ?
Si1 C22 H22C 111.1(19) . . ?
H22A C22 H22C 104.1(27) . . ?
H22B C22 H22C 107.0(28) . . ?
Si2 C23 H23A 106.9(20) . . ?
Si2 C23 H23B 116.8(17) . . ?
H23A C23 H23B 111.9(24) . . ?
Si2 C23 H23C 97.5(19) . . ?
H23A C23 H23C 94.3(25) . . ?
H23B C23 H23C 126.1(26) . . ?
Si2 C24 H24A 99.5(25) . . ?
Si2 C24 H24B 109.2(26) . . ?
H24A C24 H24B 115.1(36) . . ?
Si2 C24 H24C 112.6(25) . . ?
H24A C24 H24C 107.4(34) . . ?
H24B C24 H24C 112.4(36) . . ?
Si2 C25 H25A 114.8(26) . . ?
Si2 C25 H25B 106.5(23) . . ?
H25A C25 H25B 106.5(34) . . ?
Si2 C25 H25C 115.0(25) . . ?
H25A C25 H25C 114.2(34) . . ?
H25B C25 H25C 97.5(32) . . ?

loop_
_geom_bond_atom_site_label_1
_geom_bond_atom_site_label_2
_geom_bond_distance
_geom_bond_site_symmetry_2
_geom_bond_publ_flag
Si1 N1 1.7075(14) . ?
Si1 C20 1.871(2) . ?
Si1 C21 1.881(2) . ?
Si1 C22 1.882(3) . ?
Si1 Mg 3.2121(7) . ?
Si2 N1 1.7082(15) . ?
Si2 C25 1.857(3) . ?
Si2 C24 1.877(3) . ?
Si2 C23 1.889(3) . ?
Si2 Mg 3.2255(7) . ?
Mg N1 2.0227(14) . ?
Mg N3 2.0831(13) . ?
Mg N2 2.0938(13) . ?
Mg O1 2.1293(11) . ?
Mg O2 2.1442(12) . ?
O1 C11 1.400(2) . ?
O1 C12 1.444(2) . ?
O2 C18 1.391(2) . ?
O2 C19 1.444(2) . ?
N2 C1 1.334(2) . ?
N2 C6 1.400(2) . ?
N3 C3 1.328(2) . ?
N3 C13 1.404(2) . ?
C1 C2 1.405(2) . ?
C1 C4 1.510(2) . ?
C2 C3 1.408(2) . ?
C2 H2 0.95(2) . ?
C3 C5 1.516(2) . ?
C4 H4A 1.04(3) . ?
C4 H4B 0.96(2) . ?
C4 H4C 0.96(3) . ?
C5 H5A 0.95(2) . ?
C5 H5B 0.96(2) . ?
C5 H5C 1.01(2) . ?
C6 C7 1.399(2) . ?
C6 C11 1.414(2) . ?
C7 C8 1.392(3) . ?
C7 H7 0.88(2) . ?
C8 C9 1.365(3) . ?
C8 H8 0.96(2) . ?
C9 C10 1.388(3) . ?
C9 H9 0.99(2) . ?
C10 C11 1.378(2) . ?
C10 H10 0.93(2) . ?
C12 H12A 0.93(2) . ?
C12 H12B 0.98(3) . ?
C12 H12C 1.04(2) . ?
C13 C14 1.397(2) . ?
C13 C18 1.408(2) . ?
C14 C15 1.389(3) . ?
C14 H14 0.89(2) . ?
C15 C16 1.367(3) . ?
C15 H15 1.00(2) . ?
C16 C17 1.385(3) . ?
C16 H16 0.94(2) . ?
C17 C18 1.380(2) . ?
C17 H17 0.91(2) . ?
C19 H19A 1.01(3) . ?
C19 H19B 0.97(3) . ?
C19 H19C 0.93(3) . ?
C20 H20A 1.01(3) . ?
C20 H20B 0.97(3) . ?
C20 H20C 0.98(3) . ?
C21 H21A 0.93(3) . ?
C21 H21B 0.88(3) . ?
C21 H21C 1.01(3) . ?
C22 H22A 0.99(3) . ?
C22 H22B 0.90(3) . ?
C22 H22C 0.99(3) . ?
C23 H23A 0.95(3) . ?
C23 H23B 1.06(3) . ?
C23 H23C 1.02(3) . ?
C24 H24A 0.94(4) . ?
C24 H24B 0.95(4) . ?
C24 H24C 0.99(4) . ?
C25 H25A 0.92(4) . ?
C25 H25B 1.07(4) . ?
C25 H25C 0.99(5) . ?

loop_
_geom_torsion_atom_site_label_1
_geom_torsion_atom_site_label_2
_geom_torsion_atom_site_label_3
_geom_torsion_atom_site_label_4
_geom_torsion
_geom_torsion_site_symmetry_1
_geom_torsion_site_symmetry_2
_geom_torsion_site_symmetry_3
_geom_torsion_site_symmetry_4
_geom_torsion_publ_flag
N1 Si1 Mg N1 0.0 . . . . ?
C20 Si1 Mg N1 -175.04(12) . . . . ?
C21 Si1 Mg N1 -75.0(2) . . . . ?
C22 Si1 Mg N1 83.8(2) . . . . ?
N1 Si1 Mg N3 -173.52(10) . . . . ?
C20 Si1 Mg N3 11.44(9) . . . . ?
C21 Si1 Mg N3 111.45(13) . . . . ?
C22 Si1 Mg N3 -89.75(14) . . . . ?
N1 Si1 Mg N2 -80.69(10) . . . . ?
C20 Si1 Mg N2 104.28(9) . . . . ?
C21 Si1 Mg N2 -155.71(13) . . . . ?
C22 Si1 Mg N2 3.09(14) . . . . ?
N1 Si1 Mg O1 24.84(10) . . . . ?
C20 Si1 Mg O1 -150.20(9) . . . . ?
C21 Si1 Mg O1 -50.19(14) . . . . ?
C22 Si1 Mg O1 108.61(14) . . . . ?
N1 Si1 Mg O2 113.32(9) . . . . ?
C20 Si1 Mg O2 -61.72(8) . . . . ?
C21 Si1 Mg O2 38.29(13) . . . . ?
C22 Si1 Mg O2 -162.91(13) . . . . ?
N1 Si1 Mg Si2 -8.39(9) . . . . ?
C20 Si1 Mg Si2 176.57(8) . . . . ?
C21 Si1 Mg Si2 -83.42(13) . . . . ?
C22 Si1 Mg Si2 75.39(13) . . . . ?
N1 Si2 Mg N1 0.0 . . . . ?
C25 Si2 Mg N1 -120.7(2) . . . . ?
C24 Si2 Mg N1 19.0(3) . . . . ?
C23 Si2 Mg N1 133.77(14) . . . . ?
N1 Si2 Mg N3 46.21(13) . . . . ?
C25 Si2 Mg N3 -74.5(2) . . . . ?
C24 Si2 Mg N3 65.2(3) . . . . ?
C23 Si2 Mg N3 179.98(14) . . . . ?
N1 Si2 Mg N2 134.97(10) . . . . ?
C25 Si2 Mg N2 14.2(2) . . . . ?
C24 Si2 Mg N2 154.0(3) . . . . ?
C23 Si2 Mg N2 -91.26(11) . . . . ?
N1 Si2 Mg O1 -150.35(10) . . . . ?
C25 Si2 Mg O1 88.9(2) . . . . ?
C24 Si2 Mg O1 -131.4(3) . . . . ?
C23 Si2 Mg O1 -16.58(11) . . . . ?
N1 Si2 Mg O2 -59.20(10) . . . . ?
C25 Si2 Mg O2 -179.9(2) . . . . ?
C24 Si2 Mg O2 -40.2(3) . . . . ?
C23 Si2 Mg O2 74.57(11) . . . . ?
N1 Si2 Mg Si1 8.48(9) . . . . ?
C25 Si2 Mg Si1 -112.2(2) . . . . ?
C24 Si2 Mg Si1 27.5(3) . . . . ?
C23 Si2 Mg Si1 142.26(11) . . . . ?
N1 Mg O1 C11 -92.97(10) . . . . ?
N3 Mg O1 C11 94.13(10) . . . . ?
N2 Mg O1 C11 17.87(9) . . . . ?
O2 Mg O1 C11 168.03(9) . . . . ?
Si1 Mg O1 C11 -105.23(9) . . . . ?
Si2 Mg O1 C11 -78.64(9) . . . . ?
N1 Mg O1 C12 79.8(2) . . . . ?
N3 Mg O1 C12 -93.1(2) . . . . ?
N2 Mg O1 C12 -169.3(2) . . . . ?
O2 Mg O1 C12 -19.2(2) . . . . ?
Si1 Mg O1 C12 67.6(2) . . . . ?
Si2 Mg O1 C12 94.17(15) . . . . ?
N1 Mg O2 C18 147.50(11) . . . . ?
N3 Mg O2 C18 14.90(10) . . . . ?
N2 Mg O2 C18 -35.9(2) . . . . ?
O1 Mg O2 C18 -99.32(10) . . . . ?
Si1 Mg O2 C18 121.88(10) . . . . ?
Si2 Mg O2 C18 171.07(9) . . . . ?
N1 Mg O2 C19 -26.16(15) . . . . ?
N3 Mg O2 C19 -158.77(15) . . . . ?
N2 Mg O2 C19 150.45(15) . . . . ?
O1 Mg O2 C19 87.02(14) . . . . ?
Si1 Mg O2 C19 -51.78(14) . . . . ?
Si2 Mg O2 C19 -2.59(15) . . . . ?
C20 Si1 N1 Si2 170.18(10) . . . . ?
C21 Si1 N1 Si2 -71.28(15) . . . . ?
C22 Si1 N1 Si2 50.60(14) . . . . ?
Mg Si1 N1 Si2 164.9(2) . . . . ?
C20 Si1 N1 Mg 5.27(13) . . . . ?
C21 Si1 N1 Mg 123.81(13) . . . . ?
C22 Si1 N1 Mg -114.31(12) . . . . ?
Mg Si1 N1 Mg 0.0 . . . . ?
C25 Si2 N1 Si1 -97.6(2) . . . . ?
C24 Si2 N1 Si1 26.3(2) . . . . ?
C23 Si2 N1 Si1 143.85(13) . . . . ?
Mg Si2 N1 Si1 -164.8(2) . . . . ?
C25 Si2 N1 Mg 67.2(2) . . . . ?
C24 Si2 N1 Mg -168.9(2) . . . . ?
C23 Si2 N1 Mg -51.35(14) . . . . ?
Mg Si2 N1 Mg 0.0 . . . . ?
N3 Mg N1 Si1 8.56(13) . . . . ?
N2 Mg N1 Si1 114.29(8) . . . . ?
O1 Mg N1 Si1 -162.54(7) . . . . ?
O2 Mg N1 Si1 -67.71(9) . . . . ?
Si1 Mg N1 Si1 0.0 . . . . ?
Si2 Mg N1 Si1 165.0(2) . . . . ?
N3 Mg N1 Si2 -156.47(7) . . . . ?
N2 Mg N1 Si2 -50.74(10) . . . . ?
O1 Mg N1 Si2 32.43(10) . . . . ?
O2 Mg N1 Si2 127.26(8) . . . . ?
Si1 Mg N1 Si2 -165.0(2) . . . . ?
Si2 Mg N1 Si2 0.0 . . . . ?
N1 Mg N2 C1 -79.69(12) . . . . ?
N3 Mg N2 C1 55.29(11) . . . . ?
O1 Mg N2 C1 171.87(11) . . . . ?
O2 Mg N2 C1 104.01(13) . . . . ?
Si1 Mg N2 C1 -49.25(12) . . . . ?
Si2 Mg N2 C1 -100.74(10) . . . . ?
N1 Mg N2 C6 89.28(11) . . . . ?
N3 Mg N2 C6 -135.75(11) . . . . ?
O1 Mg N2 C6 -19.17(10) . . . . ?
O2 Mg N2 C6 -87.02(13) . . . . ?
Si1 Mg N2 C6 119.72(10) . . . . ?
Si2 Mg N2 C6 68.23(10) . . . . ?
N1 Mg N3 C3 65.35(13) . . . . ?
N2 Mg N3 C3 -53.07(11) . . . . ?
O1 Mg N3 C3 -123.62(11) . . . . ?
O2 Mg N3 C3 151.66(11) . . . . ?
Si1 Mg N3 C3 69.48(11) . . . . ?
Si2 Mg N3 C3 38.2(2) . . . . ?
N1 Mg N3 C13 -100.23(12) . . . . ?
N2 Mg N3 C13 141.35(11) . . . . ?
O1 Mg N3 C13 70.80(11) . . . . ?
O2 Mg N3 C13 -13.92(10) . . . . ?
Si1 Mg N3 C13 -96.10(10) . . . . ?
Si2 Mg N3 C13 -127.33(11) . . . . ?
C6 N2 C1 C2 160.38(14) . . . . ?
Mg N2 C1 C2 -32.0(2) . . . . ?
C6 N2 C1 C4 -20.2(2) . . . . ?
Mg N2 C1 C4 147.42(15) . . . . ?
N2 C1 C2 C3 -15.7(3) . . . . ?
C4 C1 C2 C3 164.9(2) . . . . ?
C13 N3 C3 C2 -167.80(14) . . . . ?
Mg N3 C3 C2 27.8(2) . . . . ?
C13 N3 C3 C5 14.5(2) . . . . ?
Mg N3 C3 C5 -149.87(14) . . . . ?
C1 C2 C3 N3 18.4(3) . . . . ?
C1 C2 C3 C5 -163.8(2) . . . . ?
C1 N2 C6 C7 0.1(3) . . . . ?
Mg N2 C6 C7 -167.44(14) . . . . ?
C1 N2 C6 C11 -174.72(14) . . . . ?
Mg N2 C6 C11 17.7(2) . . . . ?
N2 C6 C7 C8 -176.2(2) . . . . ?
C11 C6 C7 C8 -1.5(2) . . . . ?
C6 C7 C8 C9 0.7(3) . . . . ?
C7 C8 C9 C10 0.2(3) . . . . ?
C8 C9 C10 C11 -0.2(3) . . . . ?
C9 C10 C11 O1 178.18(14) . . . . ?
C9 C10 C11 C6 -0.8(2) . . . . ?
C12 O1 C11 C10 -7.0(2) . . . . ?
Mg O1 C11 C10 166.60(12) . . . . ?
C12 O1 C11 C6 172.0(2) . . . . ?
Mg O1 C11 C6 -14.4(2) . . . . ?
C7 C6 C11 C10 1.5(2) . . . . ?
N2 C6 C11 C10 177.16(14) . . . . ?
C7 C6 C11 O1 -177.47(13) . . . . ?
N2 C6 C11 O1 -1.9(2) . . . . ?
C3 N3 C13 C14 36.0(2) . . . . ?
Mg N3 C13 C14 -159.77(13) . . . . ?
C3 N3 C13 C18 -152.84(14) . . . . ?
Mg N3 C13 C18 11.4(2) . . . . ?
N3 C13 C14 C15 173.4(2) . . . . ?
C18 C13 C14 C15 2.3(2) . . . . ?
C13 C14 C15 C16 -0.5(3) . . . . ?
C14 C15 C16 C17 -0.5(3) . . . . ?
C15 C16 C17 C18 -0.3(3) . . . . ?
C16 C17 C18 O2 -174.6(2) . . . . ?
C16 C17 C18 C13 2.3(3) . . . . ?
C19 O2 C18 C17 -22.4(2) . . . . ?
Mg O2 C18 C17 163.46(13) . . . . ?
C19 O2 C18 C13 160.5(2) . . . . ?
Mg O2 C18 C13 -13.7(2) . . . . ?
C14 C13 C18 C17 -3.3(2) . . . . ?
N3 C13 C18 C17 -175.42(15) . . . . ?
C14 C13 C18 O2 173.92(13) . . . . ?
N3 C13 C18 O2 1.8(2) . . . . ?
